data_7246631
loop_
_publ_author_name
'Beau, Maxime'
'Jeannin, Olivier'
'Fourmigu\'e, Marc'
'Auban-Senzier, Pascale'
'Pasquier, Claude'
'Alemany, Pere'
'Canadell, Enric'
'Jeon, Ie-Rang'

_publ_section_title
;
 Chalcogen bonding and variable charge transfer degree in two polymorphs
 of 1&#x2009;:&#x2009;1 conducting salts with segregated stacks
;
_journal_issue 21
_journal_name_full CrystEngComm
_journal_page_first 3189
_journal_page_last 3197
_journal_paper_doi 10.1039/D3CE00260H
_journal_volume 25
_journal_year 2023
_chemical_formula_moiety 'C10 H10 S6 Se2, C12 H2 F2 N4'
_chemical_formula_sum 'C22 H12 F2 N4 S6 Se2'
_chemical_formula_weight 720.64
_space_group_IT_number 15
_space_group_name_Hall '-C 2yc'
_space_group_name_H-M_alt 'C 1 2/c 1'
_symmetry_cell_setting monoclinic
_symmetry_Int_Tables_number 15
_symmetry_space_group_name_Hall '-C 2yc'
_symmetry_space_group_name_H-M 'C 1 2/c 1'
_atom_sites_solution_hydrogens geom
_audit_conform_dict_location ftp://ftp.iucr.org/pub/cif_core.dic
_audit_conform_dict_name cif_core.dic
_audit_conform_dict_version 2.4.5
_audit_creation_date 2023-03-29T14:42:27-00:00
_audit_creation_method 'WinGX routine CIF_UPDATE'
_audit_update_record
;
2023-03-29 deposited with the CCDC.	2023-04-12 downloaded from the CCDC.
;
_cell_angle_alpha 90
_cell_angle_beta 100.272(6)
_cell_angle_gamma 90
_cell_formula_units_Z 4
_cell_length_a 16.3862(16)
_cell_length_b 20.785(2)
_cell_length_c 7.6276(9)
_cell_measurement_reflns_used 2416
_cell_measurement_temperature 296(2)
_cell_measurement_theta_max 24.9101
_cell_measurement_theta_min 2.8871
_cell_measurement_wavelength 0.71073
_cell_volume 2556.2(5)
_computing_cell_refinement 'Bruker APEX2 (Bruker, 2014)'
_computing_data_collection 'Bruker APEX2 (Bruker, 2014)'
_computing_data_reduction 'Bruker APEX2 (Bruker, 2014)'
_computing_molecular_graphics 'Ortep for Windows (Farrugia, 2012)'
_computing_publication_material 'WinGX publication routines (Farrugia, 2012)'
_computing_structure_refinement 'SHELXL-2018/3 (Sheldrick, 2018)'
_diffrn_ambient_temperature 296(2)
_diffrn_detector 'CCD plate'
_diffrn_measured_fraction_theta_full 0.995
_diffrn_measured_fraction_theta_max 0.986
_diffrn_measurement_device_type 'APEXII, Bruker-AXS'
_diffrn_measurement_method 'CCD rotation images, thin slices'
_diffrn_radiation_probe x-ray
_diffrn_radiation_source 'fine-focus sealed tube'
_diffrn_radiation_type MoK\a
_diffrn_radiation_wavelength 0.71073
_diffrn_reflns_av_unetI/netI 0.0841
_diffrn_reflns_Laue_measured_fraction_full 0.995
_diffrn_reflns_Laue_measured_fraction_max 0.986
_diffrn_reflns_limit_h_max 20
_diffrn_reflns_limit_h_min -21
_diffrn_reflns_limit_k_max 26
_diffrn_reflns_limit_k_min 0
_diffrn_reflns_limit_l_max 9
_diffrn_reflns_limit_l_min 0
_diffrn_reflns_number 2902
_diffrn_reflns_point_group_measured_fraction_full 0.995
_diffrn_reflns_point_group_measured_fraction_max 0.986
_diffrn_reflns_theta_full 25.242
_diffrn_reflns_theta_max 27.526
_diffrn_reflns_theta_min 2.95
_diffrn_standards_number 0
_exptl_absorpt_coefficient_mu 3.42
_exptl_absorpt_correction_T_max 0.828
_exptl_absorpt_correction_T_min 0.761
_exptl_absorpt_correction_type multi-scan
_exptl_absorpt_process_details
;
 TWINABS - Bruker AXS scaling for twinned crystals - Version 2012/1
;
_exptl_crystal_colour black
_exptl_crystal_density_diffrn 1.873
_exptl_crystal_density_method 'not measured'
_exptl_crystal_description plate
_exptl_crystal_F_000 1416
_exptl_crystal_size_max 0.26
_exptl_crystal_size_mid 0.09
_exptl_crystal_size_min 0.03
_refine_diff_density_max 0.638
_refine_diff_density_min -0.55
_refine_diff_density_rms 0.115
_refine_ls_extinction_method none
_refine_ls_goodness_of_fit_ref 1.022
_refine_ls_hydrogen_treatment constr
_refine_ls_matrix_type full
_refine_ls_number_constraints 0
_refine_ls_number_parameters 166
_refine_ls_number_reflns 2902
_refine_ls_number_restraints 0
_refine_ls_restrained_S_all 1.022
_refine_ls_R_factor_all 0.1001
_refine_ls_R_factor_gt 0.0511
_refine_ls_shift/su_max 0.001
_refine_ls_shift/su_mean 0
_refine_ls_structure_factor_coef Fsqd
_refine_ls_weighting_details 'w=1/[\s^2^(Fo^2^)+(0.0327P)^2^+5.5250P] where P=(Fo^2^+2Fc^2^)/3'
_refine_ls_weighting_scheme calc
_refine_ls_wR_factor_gt 0.097
_refine_ls_wR_factor_ref 0.1149
_reflns_Friedel_coverage 0
_reflns_number_gt 1929
_reflns_number_total 2902
_reflns_threshold_expression 'I > 2\s(I)'
_cod_data_source_file d3ce00260h2.cif
_cod_data_source_block beta-[EDT-TTF(SeMe)2](F2TCNQ)
_cod_depositor_comments 'Adding full bibliography for 7246630--7246631.cif.'
_cod_original_sg_symbol_H-M 'C 2/c'
_cod_database_code 7246631
_shelx_estimated_absorpt_t_min 0.47
_shelx_estimated_absorpt_t_max 0.904
_shelx_shelxl_version_number 2018/3

loop_
_symmetry_equiv_pos_as_xyz
'x, y, z'
'-x, y, -z+1/2'
'x+1/2, y+1/2, z'
'-x+1/2, y+1/2, -z+1/2'
'-x, -y, -z'
'x, -y, z-1/2'
'-x+1/2, -y+1/2, -z'
'x+1/2, -y+1/2, z-1/2'

loop_
_atom_site_label
_atom_site_type_symbol
_atom_site_fract_x
_atom_site_fract_y
_atom_site_fract_z
_atom_site_U_iso_or_equiv
_atom_site_adp_type
_atom_site_occupancy
_atom_site_site_symmetry_order
_atom_site_calc_flag
_atom_site_refinement_flags_posn
_atom_site_refinement_flags_adp
_atom_site_refinement_flags_occupancy
_atom_site_disorder_assembly
_atom_site_disorder_group
C1 C 0.5 0.5672(3) 0.75 0.0406(19) Uani 1 2 d S T P . .
C2 C 0.5420(3) 0.6856(2) 0.7695(7) 0.0323(11) Uani 1 1 d . . . . .
C3 C 0.7098(3) 0.7313(3) 0.7707(11) 0.070(2) Uani 1 1 d . . . . .
H3A H 0.730232 0.698982 0.857466 0.105 Uiso 1 1 calc R U . . .
H3B H 0.748688 0.766154 0.779595 0.105 Uiso 1 1 calc R U . . .
H3C H 0.702823 0.712905 0.653459 0.105 Uiso 1 1 calc R U . . .
C4 C 0.5 0.5012(3) 0.75 0.0444(19) Uani 1 2 d S T P . .
C5 C 0.4584(3) 0.3827(2) 0.7322(7) 0.0363(12) Uani 1 1 d . . . . .
C6 C 0.4605(4) 0.2521(2) 0.6871(9) 0.0585(17) Uani 1 1 d . . . . .
H6A H 0.431949 0.21204 0.701354 0.07 Uiso 1 1 calc R U . . .
H6B H 0.472448 0.252637 0.567072 0.07 Uiso 1 1 calc R U . . .
C7 C 0.4655(3) 0.9433(2) 0.4403(7) 0.0286(11) Uani 1 1 d . . . . .
C8 C 0.5369(3) 0.9420(2) 0.5602(6) 0.0279(10) Uani 1 1 d . . . . .
H8 H 0.56066 0.902565 0.597594 0.034 Uiso 1 1 calc R U . . .
C9 C 0.5761(3) 0.9994(2) 0.6301(6) 0.0262(10) Uani 1 1 d . . . . .
C10 C 0.6486(3) 0.9987(2) 0.7581(6) 0.0293(10) Uani 1 1 d . . . . .
C11 C 0.6859(3) 0.9395(3) 0.8236(7) 0.0382(12) Uani 1 1 d . . . . .
C12 C 0.6910(3) 1.0546(3) 0.8376(8) 0.0420(13) Uani 1 1 d . . . . .
F1 F 0.43234(19) 0.88635(13) 0.3778(4) 0.0463(8) Uani 1 1 d . . . . .
N1 N 0.7164(3) 0.8926(2) 0.8802(7) 0.0590(15) Uani 1 1 d . . . . .
N2 N 0.7274(3) 1.0961(3) 0.9099(8) 0.0705(17) Uani 1 1 d . . . . .
S1 S 0.59060(7) 0.61158(6) 0.7916(2) 0.0434(4) Uani 1 1 d . . . . .
S2 S 0.40931(7) 0.45685(6) 0.7120(3) 0.0539(4) Uani 1 1 d . . . . .
S3 S 0.39125(9) 0.31724(6) 0.7081(3) 0.0547(4) Uani 1 1 d . . . . .
Se1 Se 0.60476(3) 0.76281(2) 0.81377(8) 0.03985(18) Uani 1 1 d . . . . .

loop_
_atom_site_aniso_label
_atom_site_aniso_U_11
_atom_site_aniso_U_22
_atom_site_aniso_U_33
_atom_site_aniso_U_23
_atom_site_aniso_U_13
_atom_site_aniso_U_12
C1 0.024(3) 0.023(3) 0.075(6) 0 0.009(4) 0
C2 0.026(2) 0.028(2) 0.043(3) -0.003(2) 0.003(3) -0.0014(19)
C3 0.034(3) 0.066(4) 0.110(6) -0.033(4) 0.014(4) -0.024(3)
C4 0.026(3) 0.032(4) 0.075(5) 0 0.008(4) 0
C5 0.032(2) 0.033(3) 0.045(3) -0.002(3) 0.008(3) -0.003(2)
C6 0.071(4) 0.032(3) 0.069(4) 0.000(3) 0.004(3) -0.006(3)
C7 0.036(3) 0.021(2) 0.029(3) -0.002(2) 0.005(2) -0.006(2)
C8 0.031(2) 0.023(2) 0.029(3) 0.006(2) 0.004(2) 0.0064(19)
C9 0.029(2) 0.029(3) 0.022(2) 0.001(2) 0.0063(19) -0.001(2)
C10 0.025(2) 0.037(3) 0.026(2) 0.002(2) 0.004(2) -0.003(2)
C11 0.026(2) 0.053(3) 0.033(3) -0.001(3) 0.000(3) -0.003(2)
C12 0.030(3) 0.061(4) 0.035(3) 0.010(3) 0.004(3) -0.011(3)
F1 0.0546(19) 0.0284(16) 0.0519(19) -0.0067(15) -0.0016(16) -0.0086(13)
N1 0.051(3) 0.058(3) 0.063(4) 0.011(3) -0.002(3) 0.014(3)
N2 0.062(3) 0.079(4) 0.066(4) -0.002(3) -0.004(3) -0.040(3)
S1 0.0219(6) 0.0274(6) 0.0801(11) -0.0007(7) 0.0071(7) 0.0000(5)
S2 0.0239(6) 0.0290(7) 0.1061(13) 0.0040(8) 0.0045(9) -0.0008(5)
S3 0.0381(7) 0.0321(7) 0.0911(12) 0.0036(8) 0.0040(9) -0.0091(6)
Se1 0.0332(3) 0.0295(3) 0.0555(3) -0.0020(3) 0.0044(3) -0.0052(2)

loop_
_atom_type_symbol
_atom_type_description
_atom_type_scat_dispersion_real
_atom_type_scat_dispersion_imag
_atom_type_scat_source
C C 0.0033 0.0016 'International Tables Vol C Tables 4.2.6.8 and 6.1.1.4'
H H 0 0 'International Tables Vol C Tables 4.2.6.8 and 6.1.1.4'
F F 0.0171 0.0103 'International Tables Vol C Tables 4.2.6.8 and 6.1.1.4'
N N 0.0061 0.0033 'International Tables Vol C Tables 4.2.6.8 and 6.1.1.4'
S S 0.1246 0.1234 'International Tables Vol C Tables 4.2.6.8 and 6.1.1.4'
Se Se -0.0929 2.2259 'International Tables Vol C Tables 4.2.6.8 and 6.1.1.4'

loop_
_geom_angle_atom_site_label_1
_geom_angle_atom_site_label_2
_geom_angle_atom_site_label_3
_geom_angle
_geom_angle_site_symmetry_1
_geom_angle_site_symmetry_3
_geom_angle_publ_flag
C4 C1 S1 122.24(19) . . ?
C4 C1 S1 122.24(19) . 2_656 ?
S1 C1 S1 115.5(4) . 2_656 ?
C2 C2 S1 117.00(14) 2_656 . ?
C2 C2 Se1 122.32(14) 2_656 . ?
S1 C2 Se1 120.6(2) . . ?
Se1 C3 H3A 109.5 . . ?
Se1 C3 H3B 109.5 . . ?
H3A C3 H3B 109.5 . . ?
Se1 C3 H3C 109.5 . . ?
H3A C3 H3C 109.5 . . ?
H3B C3 H3C 109.5 . . ?
C1 C4 S2 122.2(2) . 2_656 ?
C1 C4 S2 122.2(2) . . ?
S2 C4 S2 115.6(4) 2_656 . ?
C5 C5 S2 117.21(15) 2_656 . ?
C5 C5 S3 128.51(16) 2_656 . ?
S2 C5 S3 114.3(3) . . ?
C6 C6 S3 116.1(4) 2_656 . ?
C6 C6 H6A 108.3 2_656 . ?
S3 C6 H6A 108.3 . . ?
C6 C6 H6B 108.3 2_656 . ?
S3 C6 H6B 108.3 . . ?
H6A C6 H6B 107.4 . . ?
C8 C7 F1 117.8(4) . . ?
C8 C7 C9 124.7(4) . 5_676 ?
F1 C7 C9 117.5(4) . 5_676 ?
C7 C8 C9 121.2(4) . . ?
C7 C8 H8 119.4 . . ?
C9 C8 H8 119.4 . . ?
C10 C9 C8 121.8(4) . . ?
C10 C9 C7 124.1(4) . 5_676 ?
C8 C9 C7 114.1(4) . 5_676 ?
C9 C10 C11 120.8(4) . . ?
C9 C10 C12 125.1(5) . . ?
C11 C10 C12 114.0(4) . . ?
N1 C11 C10 178.3(6) . . ?
N2 C12 C10 175.2(6) . . ?
C2 S1 C1 95.2(2) . . ?
C4 S2 C5 95.0(3) . . ?
C5 S3 C6 101.6(3) . . ?
C2 Se1 C3 98.9(2) . . ?

loop_
_geom_bond_atom_site_label_1
_geom_bond_atom_site_label_2
_geom_bond_distance
_geom_bond_site_symmetry_2
_geom_bond_publ_flag
C1 C4 1.373(9) . ?
C1 S1 1.728(4) . ?
C1 S1 1.728(4) 2_656 ?
C2 C2 1.355(9) 2_656 ?
C2 S1 1.728(4) . ?
C2 Se1 1.903(4) . ?
C3 Se1 1.924(6) . ?
C3 H3A 0.96 . ?
C3 H3B 0.96 . ?
C3 H3C 0.96 . ?
C4 S2 1.728(4) 2_656 ?
C4 S2 1.728(4) . ?
C5 C5 1.340(9) 2_656 ?
C5 S2 1.733(5) . ?
C5 S3 1.739(5) . ?
C6 C6 1.468(12) 2_656 ?
C6 S3 1.792(6) . ?
C6 H6A 0.97 . ?
C6 H6B 0.97 . ?
C7 C8 1.350(6) . ?
C7 F1 1.353(5) . ?
C7 C9 1.428(6) 5_676 ?
C8 C9 1.414(6) . ?
C8 H8 0.93 . ?
C9 C10 1.398(6) . ?
C10 C11 1.424(7) . ?
C10 C12 1.431(7) . ?
C11 N1 1.145(6) . ?
C12 N2 1.135(7) . ?

loop_
_geom_torsion_atom_site_label_1
_geom_torsion_atom_site_label_2
_geom_torsion_atom_site_label_3
_geom_torsion_atom_site_label_4
_geom_torsion
_geom_torsion_site_symmetry_1
_geom_torsion_site_symmetry_2
_geom_torsion_site_symmetry_3
_geom_torsion_site_symmetry_4
_geom_torsion_publ_flag
S1 C1 C4 S2 -1.08(10) . . . 2_656 ?
S1 C1 C4 S2 178.92(10) 2_656 . . 2_656 ?
S1 C1 C4 S2 178.92(10) . . . . ?
S1 C1 C4 S2 -1.08(10) 2_656 . . . ?
F1 C7 C8 C9 179.1(4) . . . . ?
C9 C7 C8 C9 1.4(8) 5_676 . . . ?
C7 C8 C9 C10 178.1(5) . . . . ?
C7 C8 C9 C7 -1.2(7) . . . 5_676 ?
C8 C9 C10 C11 -0.1(7) . . . . ?
C7 C9 C10 C11 179.2(4) 5_676 . . . ?
C8 C9 C10 C12 -178.7(5) . . . . ?
C7 C9 C10 C12 0.6(8) 5_676 . . . ?
C2 C2 S1 C1 -0.2(6) 2_656 . . . ?
Se1 C2 S1 C1 175.9(3) . . . . ?
C4 C1 S1 C2 -179.95(19) . . . . ?
S1 C1 S1 C2 0.05(19) 2_656 . . . ?
C1 C4 S2 C5 179.90(19) . . . . ?
S2 C4 S2 C5 -0.10(19) 2_656 . . . ?
C5 C5 S2 C4 0.4(7) 2_656 . . . ?
S3 C5 S2 C4 178.8(3) . . . . ?
C5 C5 S3 C6 -13.9(8) 2_656 . . . ?
S2 C5 S3 C6 167.8(3) . . . . ?
C6 C6 S3 C5 44.6(7) 2_656 . . . ?
